data_7251451
loop_
_publ_author_name
'Hill, Max T.'
'Birch-Machin, Mark A.'
'Sellars, Jonathan D.'
'Waddell, Paul G.'

_publ_section_title
;
 Four polymorphic structures of a symmetric azo dye
;
_journal_issue 11
_journal_name_full CrystEngComm
_journal_page_first 1781
_journal_page_last 1790
_journal_paper_doi 10.1039/D5CE01159K
_journal_volume 28
_journal_year 2026
_chemical_formula_moiety 'C22 H22 N2 O4'
_chemical_formula_sum 'C22 H22 N2 O4'
_chemical_formula_weight 378.41
_space_group_crystal_system monoclinic
_space_group_IT_number 14
_space_group_name_Hall '-P 2ybc'
_space_group_name_H-M_alt 'P 1 21/c 1'
_atom_sites_solution_hydrogens geom
_atom_sites_solution_primary dual
_audit_creation_date 2024-08-19
_audit_creation_method
;
Olex2 1.5-ac5-023
(compiled 2022.04.12 svn.rca3783a0 for Rigaku Oxford Diffraction, GUI svn.r6498)
;
_audit_update_record
;
2025-12-08 deposited with the CCDC.	2026-02-09 downloaded from the CCDC.
;
_cell_angle_alpha 90
_cell_angle_beta 90.961(4)
_cell_angle_gamma 90
_cell_formula_units_Z 2
_cell_length_a 13.4185(5)
_cell_length_b 9.8231(4)
_cell_length_c 7.2136(3)
_cell_measurement_reflns_used 4045
_cell_measurement_temperature 150.0(2)
_cell_measurement_theta_max 72.6470
_cell_measurement_theta_min 3.2970
_cell_volume 950.70(7)
_computing_cell_refinement 'CrysAlisPro 1.171.43.126a (Rigaku OD, 2024)'
_computing_data_collection 'CrysAlisPro 1.171.43.126a (Rigaku OD, 2024)'
_computing_data_reduction 'CrysAlisPro 1.171.43.126a (Rigaku OD, 2024)'
_computing_molecular_graphics 'Olex2 1.5-ac5-023 (Dolomanov et al., 2009)'
_computing_publication_material 'Olex2 1.5-ac5-023 (Dolomanov et al., 2009)'
_computing_structure_refinement 'SHELXL 2019/1 (Sheldrick, 2015)'
_computing_structure_solution 'SHELXT 2018/2 (Sheldrick, 2018)'
_diffrn_ambient_environment N~2~
_diffrn_ambient_temperature 150.0(2)
_diffrn_detector 'Hybrid Pixel Array Detector'
_diffrn_detector_area_resol_mean 10.0000
_diffrn_detector_type 'HyPix-Arc 100'
_diffrn_measured_fraction_theta_full 0.997
_diffrn_measured_fraction_theta_max 0.937
_diffrn_measurement_details
;
List of Runs (angles in degrees, time in seconds):

  # Type    Start    End  Width  t~exp~   \w     \q     \k     \f   Frames
#--------------------------------------------------------------------------
  1  \w     26.00 127.00   0.50    1.10    --   46.05  46.00 109.00  202
  2  \w    -35.00  52.00   0.50    1.10    --   46.05 -46.00 -39.00  174
  3  \w   -127.00 -26.00   0.50    1.10    --  -46.92 -46.00 -39.00  202
  4  \w   -173.00 -72.00   0.50    4.40    --  -92.45 -46.00 -39.00  202
  5  \w   -173.00 -72.00   0.50    4.40    --  -92.45 -46.00 -39.00  202
  6  \w    -52.00 -12.00   0.50    4.40    --  -92.45  46.00 109.00   80
  7  \w     77.00 178.00   0.50    4.40    --   97.16  46.00 109.00  202
  8  \w     17.00  52.00   0.50    4.40    --   97.16 -46.00 -39.00   70
  9  \w     74.00 122.00   0.50    1.10    --   46.05 125.00 -30.00   96
 10  \w    -52.00  34.00   0.50    1.10    --  -46.92  46.00 109.00  172
 11  \w   -166.00 -83.00   0.50    4.40    --  -92.45 -95.00-120.00  166
 12  \w    -51.00 -11.00   0.50    4.40    --  -92.45  45.00 -90.00   80
 13  \w   -166.00 -83.00   0.50    4.40    --  -92.45 -95.00-120.00  166
 14  \w    -71.00 -15.00   0.50    4.40    --  -92.45  61.00 -90.00  112
 15  \w    -51.00 -11.00   0.50    4.40    --  -92.45  45.00 -30.00   80
 16  \w    -51.00 -11.00   0.50    4.40    --  -92.45  45.00  60.00   80
 17  \w    -51.00 -11.00   0.50    4.40    --  -92.45  45.00-120.00   80
 18  \w     16.00  51.00   0.50    4.40    --   97.16 -45.00 150.00   70
 19  \w     27.00 105.00   0.50    4.40    --   97.16 -77.00  60.00  156
 20  \w     35.00 105.00   0.50    4.40    --  108.12 -95.00   0.00  140
 21  \w     36.00  71.00   0.50    4.40    --  108.12 -61.00  90.00   70
 22  \w     42.00 102.00   0.50    4.40    --  108.12 -77.00-150.00  120
;
_diffrn_measurement_device 'four-circle diffractometer'
_diffrn_measurement_device_type 'XtaLAB Synergy, Single source at home/near, HyPix-Arc 100'
_diffrn_measurement_method '\w scans'
_diffrn_orient_matrix_type 'CrysAlisPro convention (1999,Acta A55,543-557)'
_diffrn_orient_matrix_UB_11 -0.0727389000
_diffrn_orient_matrix_UB_12 0.0723939000
_diffrn_orient_matrix_UB_13 -0.1347320000
_diffrn_orient_matrix_UB_21 0.0888083000
_diffrn_orient_matrix_UB_22 0.0525494000
_diffrn_orient_matrix_UB_23 -0.1124397000
_diffrn_orient_matrix_UB_31 -0.0048472000
_diffrn_orient_matrix_UB_32 -0.1287628000
_diffrn_orient_matrix_UB_33 -0.1216320000
_diffrn_radiation_monochromator graphite
_diffrn_radiation_probe x-ray
_diffrn_radiation_type CuK\a
_diffrn_radiation_wavelength 1.54184
_diffrn_reflns_av_R_equivalents 0.0295
_diffrn_reflns_av_unetI/netI 0.0269
_diffrn_reflns_Laue_measured_fraction_full 0.997
_diffrn_reflns_Laue_measured_fraction_max 0.937
_diffrn_reflns_limit_h_max 16
_diffrn_reflns_limit_h_min -16
_diffrn_reflns_limit_k_max 11
_diffrn_reflns_limit_k_min -12
_diffrn_reflns_limit_l_max 8
_diffrn_reflns_limit_l_min -8
_diffrn_reflns_number 8654
_diffrn_reflns_point_group_measured_fraction_full 0.997
_diffrn_reflns_point_group_measured_fraction_max 0.937
_diffrn_reflns_theta_full 67.684
_diffrn_reflns_theta_max 76.437
_diffrn_reflns_theta_min 3.294
_diffrn_source 'fine-focus sealed X-ray tube'
_diffrn_source_type 'Enhance (Cu) X-ray Source'
_exptl_absorpt_coefficient_mu 0.748
_exptl_absorpt_correction_T_max 0.989
_exptl_absorpt_correction_T_min 0.932
_exptl_absorpt_correction_type analytical
_exptl_absorpt_process_details
;
CrysAlisPro 1.171.43.126a (Rigaku Oxford Diffraction, 2024)
Analytical numeric absorption correction using a multifaceted crystal
model based on expressions derived by R.C. Clark & J.S. Reid.
(Clark, R. C. & Reid, J. S. (1995). Acta Cryst. A51, 887-897)
Empirical absorption correction using spherical harmonics,
implemented in SCALE3 ABSPACK scaling algorithm.
;
_exptl_crystal_colour yellow
_exptl_crystal_colour_primary yellow
_exptl_crystal_density_diffrn 1.322
_exptl_crystal_description plate
_exptl_crystal_F_000 400
_exptl_crystal_size_max 0.14
_exptl_crystal_size_mid 0.07
_exptl_crystal_size_min 0.01
_refine_diff_density_max 0.221
_refine_diff_density_min -0.172
_refine_diff_density_rms 0.039
_refine_ls_extinction_method none
_refine_ls_goodness_of_fit_ref 1.067
_refine_ls_hydrogen_treatment constr
_refine_ls_matrix_type full
_refine_ls_number_parameters 128
_refine_ls_number_reflns 1866
_refine_ls_number_restraints 0
_refine_ls_restrained_S_all 1.067
_refine_ls_R_factor_all 0.0455
_refine_ls_R_factor_gt 0.0386
_refine_ls_shift/su_max 0.001
_refine_ls_shift/su_mean 0.000
_refine_ls_structure_factor_coef Fsqd
_refine_ls_weighting_details 'w=1/[\s^2^(Fo^2^)+(0.0474P)^2^+0.2826P] where P=(Fo^2^+2Fc^2^)/3'
_refine_ls_weighting_scheme calc
_refine_ls_wR_factor_gt 0.0977
_refine_ls_wR_factor_ref 0.1032
_reflns_Friedel_coverage 0.000
_reflns_number_gt 1601
_reflns_number_total 1866
_reflns_threshold_expression 'I > 2\s(I)'
_cod_data_source_file d5ce01159k2.cif
_cod_data_source_block jds240052_fa_III
_cod_depositor_comments 'Adding full bibliography for 7251450--7251455.cif.'
_cod_database_code 7251451
_chemical_oxdiff_formula 'C22 H24 N2 O4'
_shelx_space_group_comment
;
The symmetry employed for this shelxl refinement is uniquely defined
by the following loop, which should always be used as a source of
symmetry information in preference to the above space-group names.
They are only intended as comments.
;
_shelx_estimated_absorpt_t_max 0.993
_shelx_estimated_absorpt_t_min 0.903
_diffrn_oxdiff_digest_frames
;
01828faa26fb282caa983d35c4363654d902922d712
;
_olex2_refinement_description
;
1. Fixed Uiso
 At 1.2 times of:
  All C(H) groups, All C(H,H) groups
 At 1.5 times of:
  All C(H,H,H) groups
2.a Secondary CH2 refined with riding coordinates:
 C10(H10A,H10B)
2.b Aromatic/amide H refined with riding coordinates:
 C2(H2), C3(H3), C5(H5), C6(H6), C7(H7), C8(H8)
2.c Idealised Me refined as rotating group:
 C11(H11A,H11B,H11C)
;
_shelx_shelxl_version_number 2019/1
_olex2_submission_special_instructions 'No special instructions were received'
_oxdiff_exptl_absorpt_empirical_details
;
Empirical correction (ABSPACK) includes:
- Absorption correction using spherical harmonics
- Frame scaling
;
_oxdiff_exptl_absorpt_empirical_full_max 1.389
_oxdiff_exptl_absorpt_empirical_full_min 0.712

loop_
_space_group_symop_operation_xyz
'x, y, z'
'-x, y+1/2, -z+1/2'
'-x, -y, -z'
'x, -y-1/2, z-1/2'

loop_
_atom_site_label
_atom_site_type_symbol
_atom_site_fract_x
_atom_site_fract_y
_atom_site_fract_z
_atom_site_U_iso_or_equiv
_atom_site_adp_type
_atom_site_occupancy
_atom_site_site_symmetry_order
_atom_site_calc_flag
_atom_site_refinement_flags_posn
_atom_site_refinement_flags_adp
_atom_site_refinement_flags_occupancy
_atom_site_disorder_assembly
_atom_site_disorder_group
O1 O 0.13625(7) 0.35688(10) 0.98195(13) 0.0350(3) Uani 1 1 d . . . . .
O2 O 0.15302(7) 0.56693(9) 1.10176(12) 0.0334(3) Uani 1 1 d . . . . .
N1 N 0.49408(8) 0.54924(11) 0.05499(14) 0.0289(3) Uani 1 1 d . . . . .
C1 C 0.43161(10) 0.51861(13) 0.20755(17) 0.0265(3) Uani 1 1 d . . . . .
C2 C 0.37555(10) 0.39981(13) 0.22183(17) 0.0274(3) Uani 1 1 d . . . . .
H2 H 0.377800 0.332652 0.127225 0.033 Uiso 1 1 calc R U . . .
C3 C 0.31666(10) 0.38060(13) 0.37492(17) 0.0277(3) Uani 1 1 d . . . . .
H3 H 0.278246 0.299716 0.384168 0.033 Uiso 1 1 calc R U . . .
C4 C 0.31230(10) 0.47772(13) 0.51689(17) 0.0269(3) Uani 1 1 d . . . . .
C5 C 0.36812(10) 0.59724(13) 0.49971(17) 0.0298(3) Uani 1 1 d . . . . .
H5 H 0.365461 0.664937 0.593551 0.036 Uiso 1 1 calc R U . . .
C6 C 0.42731(10) 0.61733(13) 0.34630(17) 0.0295(3) Uani 1 1 d . . . . .
H6 H 0.465087 0.698665 0.335641 0.035 Uiso 1 1 calc R U . . .
C7 C 0.24876(10) 0.44772(13) 0.67544(17) 0.0283(3) Uani 1 1 d . . . . .
H7 H 0.210851 0.366204 0.667095 0.034 Uiso 1 1 calc R U . . .
C8 C 0.23760(10) 0.52042(14) 0.82951(18) 0.0308(3) Uani 1 1 d . . . . .
H8 H 0.272261 0.604047 0.845374 0.037 Uiso 1 1 calc R U . . .
C9 C 0.17100(10) 0.47035(13) 0.97571(17) 0.0287(3) Uani 1 1 d . . . . .
C10 C 0.08368(11) 0.52982(15) 1.24646(18) 0.0332(3) Uani 1 1 d . . . . .
H10A H 0.111308 0.454404 1.322470 0.040 Uiso 1 1 calc R U . . .
H10B H 0.019406 0.499853 1.190781 0.040 Uiso 1 1 calc R U . . .
C11 C 0.06868(14) 0.65330(17) 1.3638(2) 0.0493(4) Uani 1 1 d . . . . .
H11A H 0.040853 0.726910 1.287230 0.074 Uiso 1 1 calc R U . . .
H11B H 0.132811 0.682164 1.417581 0.074 Uiso 1 1 calc R U . . .
H11C H 0.022528 0.631776 1.463499 0.074 Uiso 1 1 calc R U . . .

loop_
_atom_site_aniso_label
_atom_site_aniso_U_11
_atom_site_aniso_U_22
_atom_site_aniso_U_33
_atom_site_aniso_U_23
_atom_site_aniso_U_13
_atom_site_aniso_U_12
O1 0.0439(6) 0.0299(5) 0.0314(5) -0.0001(4) 0.0071(4) -0.0015(4)
O2 0.0445(6) 0.0291(5) 0.0268(5) -0.0005(4) 0.0099(4) 0.0022(4)
N1 0.0348(6) 0.0263(5) 0.0257(6) 0.0022(4) 0.0033(4) -0.0002(5)
C1 0.0308(6) 0.0249(6) 0.0239(6) 0.0033(5) 0.0018(5) 0.0023(5)
C2 0.0346(7) 0.0231(6) 0.0246(6) -0.0004(5) 0.0011(5) 0.0017(5)
C3 0.0341(7) 0.0223(6) 0.0267(6) 0.0016(5) 0.0009(5) -0.0009(5)
C4 0.0329(7) 0.0246(6) 0.0232(6) 0.0030(5) 0.0004(5) 0.0029(5)
C5 0.0401(7) 0.0248(6) 0.0246(6) -0.0019(5) 0.0024(5) 0.0006(6)
C6 0.0361(7) 0.0232(6) 0.0291(6) 0.0021(5) 0.0013(5) -0.0022(5)
C7 0.0338(7) 0.0246(6) 0.0265(6) 0.0028(5) 0.0017(5) 0.0017(5)
C8 0.0363(7) 0.0272(7) 0.0289(7) 0.0015(5) 0.0045(5) 0.0006(6)
C9 0.0332(7) 0.0269(7) 0.0261(7) 0.0015(5) 0.0012(5) 0.0047(5)
C10 0.0370(7) 0.0369(8) 0.0260(7) 0.0027(6) 0.0073(5) 0.0034(6)
C11 0.0698(11) 0.0407(9) 0.0381(8) -0.0024(7) 0.0225(8) 0.0063(8)

loop_
_atom_type_symbol
_atom_type_description
_atom_type_scat_dispersion_real
_atom_type_scat_dispersion_imag
_atom_type_scat_source
C C 0.0181 0.0091 'International Tables Vol C Tables 4.2.6.8 and 6.1.1.4'
H H 0.0000 0.0000 'International Tables Vol C Tables 4.2.6.8 and 6.1.1.4'
N N 0.0311 0.0180 'International Tables Vol C Tables 4.2.6.8 and 6.1.1.4'
O O 0.0492 0.0322 'International Tables Vol C Tables 4.2.6.8 and 6.1.1.4'

loop_
_exptl_crystal_face_index_h
_exptl_crystal_face_index_k
_exptl_crystal_face_index_l
_exptl_crystal_face_perp_dist
1 0 0 0.0104
-1 0 0 0.0044
0 1 -1 0.0538
0 -1 1 0.0538
0 -1 0 0.0345
0 1 0 0.0345
0 -1 -1 0.0608
0 1 1 0.0488

loop_
_geom_angle_atom_site_label_1
_geom_angle_atom_site_label_2
_geom_angle_atom_site_label_3
_geom_angle
_geom_angle_site_symmetry_1
_geom_angle_site_symmetry_3
_geom_angle_publ_flag
C9 O2 C10 115.72(10) . . ?
N1 N1 C1 113.88(13) 3_665 . ?
C2 C1 N1 123.97(12) . . ?
C2 C1 C6 120.01(12) . . ?
C6 C1 N1 116.02(11) . . ?
C3 C2 C1 119.36(12) . . ?
C2 C3 C4 121.50(12) . . ?
C3 C4 C7 117.68(12) . . ?
C5 C4 C3 118.52(12) . . ?
C5 C4 C7 123.80(12) . . ?
C6 C5 C4 120.30(12) . . ?
C5 C6 C1 120.30(12) . . ?
C8 C7 C4 128.14(13) . . ?
C7 C8 C9 119.66(13) . . ?
O1 C9 O2 123.63(12) . . ?
O1 C9 C8 124.85(12) . . ?
O2 C9 C8 111.52(11) . . ?
O2 C10 C11 107.25(12) . . ?

loop_
_geom_bond_atom_site_label_1
_geom_bond_atom_site_label_2
_geom_bond_distance
_geom_bond_site_symmetry_2
_geom_bond_publ_flag
O1 C9 1.2093(16) . ?
O2 C9 1.3388(16) . ?
O2 C10 1.4563(16) . ?
N1 N1 1.263(2) 3_665 ?
N1 C1 1.4266(17) . ?
C1 C2 1.3932(19) . ?
C1 C6 1.3956(18) . ?
C2 C3 1.3816(18) . ?
C3 C4 1.4016(18) . ?
C4 C5 1.3993(19) . ?
C4 C7 1.4678(18) . ?
C5 C6 1.3870(18) . ?
C7 C8 1.3317(19) . ?
C8 C9 1.4779(19) . ?
C10 C11 1.495(2) . ?

loop_
_exptl_oxdiff_crystal_face_indexfrac_h
_exptl_oxdiff_crystal_face_indexfrac_k
_exptl_oxdiff_crystal_face_indexfrac_l
_exptl_oxdiff_crystal_face_x
_exptl_oxdiff_crystal_face_y
_exptl_oxdiff_crystal_face_z
1.0009 0.0023 0.0001 -0.0727 0.0890 -0.0052
-1.0009 -0.0023 -0.0001 0.0727 -0.0890 0.0052
-0.0012 1.0003 -0.9996 0.2072 0.1649 -0.0072
0.0012 -1.0003 0.9996 -0.2072 -0.1649 0.0072
0.0007 -0.9996 0.0002 -0.0725 -0.0525 0.1287
-0.0007 0.9996 -0.0002 0.0725 0.0525 -0.1287
0.0003 -0.9989 -0.9991 0.0623 0.0599 0.2502
-0.0003 0.9989 0.9991 -0.0623 -0.0599 -0.2502
